data_4026861
loop_
_publ_author_name
'Sambasivarao Kotha'
'Arjun S. Chavan'
'Mobin Shaikh'

_publ_section_title
;
 Diversity-Oriented Approach to Macrocyclic Cyclophane Derivatives by
 Suzuki-Miyaura Cross-Coupling and Olefin Metathesis as Key Steps
;
_journal_name_full 'Journal of Organic Chemistry'
_journal_page_first 482
_journal_page_last 489
_journal_paper_doi 10.1021/jo2020714
_journal_volume 77
_journal_year 2012
_chemical_formula_sum 'C54 H44 O4'
_chemical_formula_weight 756.89
_chemical_name_systematic
;
 ?
;
_space_group_IT_number 14
_symmetry_cell_setting monoclinic
_symmetry_space_group_name_Hall '-P 2ybc'
_symmetry_space_group_name_H-M 'P 1 21/c 1'
_atom_sites_solution_hydrogens geom
_atom_sites_solution_primary direct
_atom_sites_solution_secondary difmap
_audit_creation_method SHELXL-97
_cell_angle_alpha 90.00
_cell_angle_beta 97.203(2)
_cell_angle_gamma 90.00
_cell_formula_units_Z 4
_cell_length_a 9.4276(2)
_cell_length_b 17.4034(4)
_cell_length_c 24.8191(7)
_cell_measurement_reflns_used 10196
_cell_measurement_temperature 150(2)
_cell_measurement_theta_max 32.7785
_cell_measurement_theta_min 3.3652
_cell_volume 4039.99(17)
_computing_cell_refinement 'CrysAlis RED, Oxford Diffraction Ltd.,'
_computing_data_collection 'CrysAlis CCD, Oxford Diffraction Ltd.,'
_computing_data_reduction 'CrysAlis RED, Oxford Diffraction Ltd.,'
_computing_molecular_graphics Ortep3
_computing_publication_material Shelx97
_computing_structure_refinement 'SHELXL-97 (Sheldrick, 1997)'
_computing_structure_solution 'SHELXS-97 (Sheldrick, 1997)'
_diffrn_ambient_temperature 120(2)
_diffrn_detector_area_resol_mean 15.9948
_diffrn_measured_fraction_theta_full 0.993
_diffrn_measured_fraction_theta_max 0.993
_diffrn_measurement_device_type 'OXFORD DIFFRACTION XCALIBUR-S'
_diffrn_measurement_method \w/q-scan
_diffrn_radiation_monochromator graphite
_diffrn_radiation_source 'Enhance (Mo) x-ray Source'
_diffrn_radiation_type MoK\a
_diffrn_radiation_wavelength 0.71073
_diffrn_reflns_av_R_equivalents 0.0350
_diffrn_reflns_av_sigmaI/netI 0.0472
_diffrn_reflns_limit_h_max 10
_diffrn_reflns_limit_h_min -11
_diffrn_reflns_limit_k_max 20
_diffrn_reflns_limit_k_min -20
_diffrn_reflns_limit_l_max 22
_diffrn_reflns_limit_l_min -29
_diffrn_reflns_number 26251
_diffrn_reflns_theta_full 25.00
_diffrn_reflns_theta_max 25.00
_diffrn_reflns_theta_min 3.37
_exptl_absorpt_coefficient_mu 0.077
_exptl_absorpt_correction_T_max 0.9893
_exptl_absorpt_correction_T_min 0.9825
_exptl_absorpt_correction_type multi-scan
_exptl_absorpt_process_details
;
CrysAlis RED, Oxford Diffraction Ltd.,
Version 1.171.31.7 (release 18-10-2006 CrysAlis171 .NET)
(compiled Oct 18 2006,16:28:17)
empirical absorption correction using spherical harmonics,
 implemented in SCALE3 ABSPACK scaling algorithm.
;
_exptl_crystal_colour colorless
_exptl_crystal_density_diffrn 1.244
_exptl_crystal_description block
_exptl_crystal_F_000 1600
_exptl_crystal_size_max 0.23
_exptl_crystal_size_mid 0.18
_exptl_crystal_size_min 0.14
_refine_diff_density_max 0.168
_refine_diff_density_min -0.138
_refine_diff_density_rms 0.031
_refine_ls_extinction_method none
_refine_ls_goodness_of_fit_ref 0.875
_refine_ls_hydrogen_treatment riding
_refine_ls_matrix_type full
_refine_ls_number_parameters 523
_refine_ls_number_reflns 7065
_refine_ls_number_restraints 0
_refine_ls_restrained_S_all 0.875
_refine_ls_R_factor_all 0.0577
_refine_ls_R_factor_gt 0.0336
_refine_ls_shift/su_max 0.000
_refine_ls_shift/su_mean 0.000
_refine_ls_structure_factor_coef Fsqd
_refine_ls_weighting_details 'calc w=1/[\s^2^(Fo^2^)+(0.0383P)^2^+0.0000P] where P=(Fo^2^+2Fc^2^)/3'
_refine_ls_weighting_scheme calc
_refine_ls_wR_factor_gt 0.0679
_refine_ls_wR_factor_ref 0.0719
_reflns_number_gt 4749
_reflns_number_total 7065
_reflns_threshold_expression >2sigma(I)
_cod_data_source_file jo2020714_srk23b.cif
_cod_data_source_block srk028
_cod_original_sg_symbol_H-M 'P 21/c'
_cod_database_code 4026861

loop_
_symmetry_equiv_pos_as_xyz
'x, y, z'
'-x, y+1/2, -z+1/2'
'-x, -y, -z'
'x, -y-1/2, z-1/2'

loop_
_atom_site_label
_atom_site_type_symbol
_atom_site_fract_x
_atom_site_fract_y
_atom_site_fract_z
_atom_site_U_iso_or_equiv
_atom_site_adp_type
_atom_site_occupancy
_atom_site_symmetry_multiplicity
_atom_site_calc_flag
_atom_site_refinement_flags
O1 O 0.54003(10) 0.14949(5) 0.32553(4) 0.0370(2) Uani 1 1 d .
O2 O 0.64918(11) -0.08460(6) 0.41726(4) 0.0489(3) Uani 1 1 d .
O3 O 0.61025(10) 0.21515(5) 0.19529(4) 0.0360(2) Uani 1 1 d .
O4 O 0.93925(11) 0.16556(5) 0.07103(4) 0.0465(3) Uani 1 1 d .
C1 C 0.54553(14) 0.03789(7) 0.38541(5) 0.0296(3) Uani 1 1 d .
C2 C 0.60146(14) 0.09240(7) 0.34456(5) 0.0273(3) Uani 1 1 d .
C3 C 0.74141(13) 0.06422(7) 0.33259(5) 0.0262(3) Uani 1 1 d .
C4 C 0.83477(14) 0.09786(8) 0.30094(6) 0.0327(3) Uani 1 1 d .
H4 H 0.8152 0.1468 0.2847 0.039 Uiso 1 1 calc R
C5 C 0.95750(16) 0.05801(8) 0.29373(7) 0.0436(4) Uani 1 1 d .
H5 H 1.0239 0.0799 0.2723 0.052 Uiso 1 1 calc R
C6 C 0.98538(16) -0.01378(9) 0.31734(7) 0.0499(4) Uani 1 1 d .
H6 H 1.0694 -0.0407 0.3110 0.060 Uiso 1 1 calc R
C7 C 0.89379(16) -0.04661(8) 0.34974(7) 0.0433(4) Uani 1 1 d .
H7 H 0.9141 -0.0953 0.3663 0.052 Uiso 1 1 calc R
C8 C 0.77099(14) -0.00655(7) 0.35749(6) 0.0309(3) Uani 1 1 d .
C9 C 0.65674(15) -0.02689(8) 0.39028(6) 0.0331(3) Uani 1 1 d .
C10 C 0.54852(15) 0.08000(8) 0.44059(5) 0.0373(4) Uani 1 1 d .
H10A H 0.4745 0.1206 0.4373 0.045 Uiso 1 1 calc R
H10B H 0.5253 0.0430 0.4685 0.045 Uiso 1 1 calc R
C11 C 0.69230(15) 0.11564(8) 0.45865(5) 0.0339(3) Uani 1 1 d .
C12 C 0.72448(16) 0.18905(8) 0.44163(5) 0.0343(3) Uani 1 1 d .
H12 H 0.6516 0.2191 0.4218 0.041 Uiso 1 1 calc R
C13 C 0.85989(15) 0.21890(8) 0.45301(6) 0.0355(4) Uani 1 1 d .
H13 H 0.8782 0.2694 0.4410 0.043 Uiso 1 1 calc R
C14 C 0.97064(16) 0.17733(8) 0.48152(6) 0.0371(4) Uani 1 1 d .
C15 C 0.93757(17) 0.10508(8) 0.49985(6) 0.0440(4) Uani 1 1 d .
H15 H 1.0100 0.0756 0.5205 0.053 Uiso 1 1 calc R
C16 C 0.80088(17) 0.07488(8) 0.48871(6) 0.0420(4) Uani 1 1 d .
H16 H 0.7814 0.0253 0.5020 0.050 Uiso 1 1 calc R
C17 C 1.11724(16) 0.21189(9) 0.49382(6) 0.0465(4) Uani 1 1 d .
H17A H 1.1790 0.1747 0.5160 0.056 Uiso 1 1 calc R
H17B H 1.1098 0.2583 0.5163 0.056 Uiso 1 1 calc R
C18 C 1.19040(16) 0.23395(9) 0.44548(7) 0.0488(4) Uani 1 1 d .
H18 H 1.2651 0.2707 0.4520 0.059 Uiso 1 1 calc R
C19 C 1.16363(16) 0.20866(8) 0.39565(7) 0.0432(4) Uani 1 1 d .
H19 H 1.0886 0.1723 0.3884 0.052 Uiso 1 1 calc R
C20 C 1.24100(15) 0.23201(8) 0.34886(6) 0.0427(4) Uani 1 1 d .
H20A H 1.3097 0.1910 0.3425 0.051 Uiso 1 1 calc R
H20B H 1.2968 0.2791 0.3591 0.051 Uiso 1 1 calc R
C21 C 1.14472(14) 0.24702(7) 0.29634(6) 0.0339(3) Uani 1 1 d .
C22 C 1.19181(15) 0.23472(7) 0.24622(6) 0.0384(4) Uani 1 1 d .
H22 H 1.2867 0.2172 0.2449 0.046 Uiso 1 1 calc R
C23 C 1.10300(16) 0.24746(7) 0.19810(6) 0.0380(4) Uani 1 1 d .
H23 H 1.1378 0.2379 0.1644 0.046 Uiso 1 1 calc R
C24 C 0.96347(15) 0.27401(7) 0.19840(6) 0.0325(3) Uani 1 1 d .
C25 C 0.91816(15) 0.28756(7) 0.24846(6) 0.0351(4) Uani 1 1 d .
H25 H 0.8244 0.3067 0.2500 0.042 Uiso 1 1 calc R
C26 C 1.00663(14) 0.27380(7) 0.29632(6) 0.0342(3) Uani 1 1 d .
H26 H 0.9716 0.2830 0.3300 0.041 Uiso 1 1 calc R
C27 C 0.86390(15) 0.29039(7) 0.14736(6) 0.0372(4) Uani 1 1 d .
H27A H 0.9222 0.3070 0.1190 0.045 Uiso 1 1 calc R
H27B H 0.8021 0.3342 0.1547 0.045 Uiso 1 1 calc R
C28 C 0.76666(14) 0.22380(7) 0.12412(5) 0.0290(3) Uani 1 1 d .
C29 C 0.85652(14) 0.15894(7) 0.10439(6) 0.0305(3) Uani 1 1 d .
C30 C 0.82407(13) 0.08713(7) 0.13199(5) 0.0275(3) Uani 1 1 d .
C31 C 0.88238(15) 0.01430(7) 0.12756(6) 0.0360(4) Uani 1 1 d .
H31 H 0.9571 0.0057 0.1059 0.043 Uiso 1 1 calc R
C32 C 0.82837(16) -0.04472(8) 0.15554(7) 0.0442(4) Uani 1 1 d .
H32 H 0.8662 -0.0950 0.1531 0.053 Uiso 1 1 calc R
C33 C 0.71969(16) -0.03213(8) 0.18722(6) 0.0431(4) Uani 1 1 d .
H33 H 0.6834 -0.0743 0.2056 0.052 Uiso 1 1 calc R
C34 C 0.66268(15) 0.04032(7) 0.19274(6) 0.0341(3) Uani 1 1 d .
H34 H 0.5883 0.0487 0.2146 0.041 Uiso 1 1 calc R
C35 C 0.71877(13) 0.10029(7) 0.16497(5) 0.0263(3) Uani 1 1 d .
C36 C 0.68656(14) 0.18367(7) 0.16606(5) 0.0278(3) Uani 1 1 d .
C37 C 0.65778(15) 0.25565(7) 0.07740(5) 0.0330(3) Uani 1 1 d .
H37A H 0.6158 0.3036 0.0899 0.040 Uiso 1 1 calc R
H37B H 0.7096 0.2689 0.0463 0.040 Uiso 1 1 calc R
C38 C 0.53798(14) 0.20083(7) 0.05800(5) 0.0290(3) Uani 1 1 d .
C39 C 0.54960(15) 0.14861(7) 0.01658(6) 0.0328(3) Uani 1 1 d .
H39 H 0.6314 0.1497 -0.0022 0.039 Uiso 1 1 calc R
C40 C 0.44325(15) 0.09501(8) 0.00231(6) 0.0343(3) Uani 1 1 d .
H40 H 0.4527 0.0602 -0.0265 0.041 Uiso 1 1 calc R
C41 C 0.32360(15) 0.09093(8) 0.02912(5) 0.0320(3) Uani 1 1 d .
C42 C 0.30999(15) 0.14459(8) 0.06952(6) 0.0343(3) Uani 1 1 d .
H42 H 0.2275 0.1439 0.0879 0.041 Uiso 1 1 calc R
C43 C 0.41496(15) 0.19904(7) 0.08325(6) 0.0324(3) Uani 1 1 d .
H43 H 0.4026 0.2359 0.1105 0.039 Uiso 1 1 calc R
C44 C 0.21231(15) 0.02897(8) 0.01713(6) 0.0405(4) Uani 1 1 d .
H44A H 0.1163 0.0528 0.0144 0.049 Uiso 1 1 calc R
H44B H 0.2229 0.0059 -0.0186 0.049 Uiso 1 1 calc R
C45 C 0.22096(15) -0.03377(8) 0.05896(6) 0.0358(4) Uani 1 1 d .
H45 H 0.1457 -0.0705 0.0556 0.043 Uiso 1 1 calc R
C46 C 0.32313(15) -0.04280(8) 0.10000(6) 0.0352(3) Uani 1 1 d .
H46 H 0.3983 -0.0061 0.1034 0.042 Uiso 1 1 calc R
C47 C 0.33184(16) -0.10527(8) 0.14157(6) 0.0416(4) Uani 1 1 d .
H47A H 0.4137 -0.1390 0.1366 0.050 Uiso 1 1 calc R
H47B H 0.2438 -0.1367 0.1354 0.050 Uiso 1 1 calc R
C48 C 0.34935(14) -0.07599(7) 0.19954(6) 0.0325(3) Uani 1 1 d .
C49 C 0.29742(14) -0.00467(8) 0.21261(6) 0.0336(3) Uani 1 1 d .
H49 H 0.2497 0.0267 0.1847 0.040 Uiso 1 1 calc R
C50 C 0.31394(14) 0.02137(8) 0.26552(6) 0.0327(3) Uani 1 1 d .
H50 H 0.2792 0.0709 0.2732 0.039 Uiso 1 1 calc R
C51 C 0.38003(14) -0.02301(7) 0.30782(6) 0.0304(3) Uani 1 1 d .
C52 C 0.43126(14) -0.09463(8) 0.29480(6) 0.0347(3) Uani 1 1 d .
H52 H 0.4766 -0.1266 0.3229 0.042 Uiso 1 1 calc R
C53 C 0.41726(15) -0.12021(8) 0.24165(6) 0.0357(4) Uani 1 1 d .
H53 H 0.4549 -0.1690 0.2338 0.043 Uiso 1 1 calc R
C54 C 0.39569(14) 0.00681(8) 0.36558(6) 0.0353(3) Uani 1 1 d .
H54A H 0.3733 -0.0353 0.3900 0.042 Uiso 1 1 calc R
H54B H 0.3250 0.0483 0.3681 0.042 Uiso 1 1 calc R

loop_
_atom_site_aniso_label
_atom_site_aniso_U_11
_atom_site_aniso_U_22
_atom_site_aniso_U_33
_atom_site_aniso_U_23
_atom_site_aniso_U_13
_atom_site_aniso_U_12
O1 0.0344(6) 0.0380(6) 0.0391(6) 0.0103(5) 0.0066(5) 0.0104(4)
O2 0.0569(7) 0.0377(6) 0.0502(7) 0.0175(5) -0.0008(5) -0.0005(5)
O3 0.0388(6) 0.0369(5) 0.0333(6) -0.0047(5) 0.0088(5) 0.0004(4)
O4 0.0444(7) 0.0482(6) 0.0512(7) 0.0110(5) 0.0233(6) 0.0048(5)
C1 0.0285(8) 0.0332(8) 0.0276(8) 0.0043(6) 0.0053(6) 0.0000(6)
C2 0.0272(8) 0.0297(7) 0.0244(8) -0.0012(6) 0.0010(6) 0.0011(6)
C3 0.0229(8) 0.0276(7) 0.0276(8) -0.0043(6) 0.0015(6) -0.0007(6)
C4 0.0281(8) 0.0328(8) 0.0373(9) -0.0045(7) 0.0042(7) -0.0030(6)
C5 0.0299(9) 0.0478(9) 0.0549(11) -0.0096(8) 0.0124(8) -0.0069(7)
C6 0.0276(9) 0.0467(10) 0.0759(13) -0.0116(9) 0.0088(9) 0.0074(7)
C7 0.0342(9) 0.0335(8) 0.0606(11) -0.0014(8) -0.0002(8) 0.0070(7)
C8 0.0268(8) 0.0288(7) 0.0355(9) -0.0032(7) -0.0022(6) 0.0020(6)
C9 0.0371(9) 0.0298(8) 0.0304(9) 0.0024(7) -0.0039(7) -0.0023(6)
C10 0.0432(10) 0.0431(9) 0.0268(8) 0.0044(7) 0.0095(7) -0.0006(7)
C11 0.0412(9) 0.0374(8) 0.0231(8) -0.0016(7) 0.0047(7) 0.0025(6)
C12 0.0403(10) 0.0348(8) 0.0269(8) -0.0007(7) 0.0007(7) 0.0072(6)
C13 0.0415(10) 0.0315(8) 0.0322(9) -0.0041(7) -0.0001(7) 0.0025(7)
C14 0.0412(10) 0.0403(9) 0.0279(8) -0.0107(7) -0.0028(7) 0.0050(7)
C15 0.0524(11) 0.0430(9) 0.0327(9) -0.0025(7) -0.0107(8) 0.0119(8)
C16 0.0577(11) 0.0356(8) 0.0301(9) 0.0015(7) -0.0044(8) 0.0004(7)
C17 0.0422(10) 0.0529(10) 0.0417(10) -0.0129(8) -0.0056(8) 0.0036(7)
C18 0.0322(9) 0.0550(10) 0.0559(12) -0.0152(9) -0.0077(8) 0.0031(7)
C19 0.0330(9) 0.0443(9) 0.0504(11) -0.0110(8) -0.0022(8) 0.0049(7)
C20 0.0324(9) 0.0397(9) 0.0542(11) -0.0077(8) -0.0019(8) 0.0081(7)
C21 0.0284(8) 0.0249(7) 0.0480(10) -0.0061(7) 0.0036(7) 0.0000(6)
C22 0.0259(8) 0.0344(8) 0.0557(11) -0.0022(8) 0.0082(8) 0.0013(6)
C23 0.0367(9) 0.0339(8) 0.0451(10) -0.0021(7) 0.0118(8) -0.0031(6)
C24 0.0309(9) 0.0215(7) 0.0450(10) -0.0013(7) 0.0040(7) -0.0069(6)
C25 0.0247(8) 0.0283(7) 0.0512(10) -0.0074(7) 0.0008(7) 0.0003(6)
C26 0.0284(9) 0.0301(7) 0.0445(9) -0.0093(7) 0.0062(7) -0.0001(6)
C27 0.0382(9) 0.0276(8) 0.0456(10) 0.0040(7) 0.0048(7) -0.0062(6)
C28 0.0309(8) 0.0255(7) 0.0309(8) 0.0028(6) 0.0052(6) -0.0014(6)
C29 0.0274(8) 0.0350(8) 0.0293(8) 0.0023(7) 0.0040(7) -0.0031(6)
C30 0.0269(8) 0.0279(7) 0.0264(8) 0.0011(6) -0.0011(6) -0.0020(6)
C31 0.0335(9) 0.0350(8) 0.0388(9) -0.0009(7) 0.0020(7) 0.0039(6)
C32 0.0472(11) 0.0264(8) 0.0574(11) 0.0042(8) 0.0005(9) 0.0040(7)
C33 0.0444(10) 0.0312(8) 0.0517(11) 0.0115(8) -0.0018(8) -0.0093(7)
C34 0.0299(8) 0.0358(8) 0.0358(9) 0.0042(7) 0.0010(7) -0.0082(6)
C35 0.0248(8) 0.0275(7) 0.0253(8) -0.0002(6) -0.0022(6) -0.0044(6)
C36 0.0257(8) 0.0306(7) 0.0259(8) -0.0024(6) -0.0014(6) -0.0018(6)
C37 0.0391(9) 0.0269(7) 0.0338(9) 0.0054(6) 0.0079(7) 0.0018(6)
C38 0.0326(9) 0.0267(7) 0.0270(8) 0.0058(6) 0.0011(6) 0.0066(6)
C39 0.0366(9) 0.0341(8) 0.0286(8) 0.0048(7) 0.0073(7) 0.0057(6)
C40 0.0438(10) 0.0324(8) 0.0261(8) -0.0016(7) 0.0023(7) 0.0059(7)
C41 0.0330(9) 0.0349(8) 0.0266(8) 0.0008(7) -0.0028(7) 0.0037(6)
C42 0.0292(9) 0.0414(8) 0.0316(9) -0.0004(7) 0.0015(7) 0.0045(6)
C43 0.0329(9) 0.0332(8) 0.0305(8) -0.0029(7) 0.0020(7) 0.0082(6)
C44 0.0370(9) 0.0477(9) 0.0344(9) -0.0061(8) -0.0049(7) -0.0008(7)
C45 0.0318(9) 0.0393(8) 0.0365(9) -0.0104(7) 0.0057(7) -0.0060(6)
C46 0.0360(9) 0.0360(8) 0.0341(9) -0.0057(7) 0.0065(7) -0.0051(6)
C47 0.0472(10) 0.0359(8) 0.0411(10) -0.0039(7) 0.0035(8) -0.0073(7)
C48 0.0298(8) 0.0325(8) 0.0360(9) 0.0002(7) 0.0068(7) -0.0092(6)
C49 0.0272(8) 0.0386(8) 0.0348(9) 0.0051(7) 0.0034(6) -0.0008(6)
C50 0.0259(8) 0.0340(8) 0.0386(9) -0.0005(7) 0.0063(7) 0.0007(6)
C51 0.0214(8) 0.0360(8) 0.0345(9) 0.0021(7) 0.0061(6) -0.0068(6)
C52 0.0314(9) 0.0342(8) 0.0383(9) 0.0083(7) 0.0036(7) -0.0068(6)
C53 0.0356(9) 0.0296(8) 0.0424(10) 0.0024(7) 0.0070(7) -0.0050(6)
C54 0.0315(9) 0.0402(8) 0.0354(9) 0.0051(7) 0.0092(7) -0.0020(6)

loop_
_atom_type_symbol
_atom_type_description
_atom_type_scat_dispersion_real
_atom_type_scat_dispersion_imag
_atom_type_scat_source
C C 0.0033 0.0016 'International Tables Vol C Tables 4.2.6.8 and 6.1.1.4'
H H 0.0000 0.0000 'International Tables Vol C Tables 4.2.6.8 and 6.1.1.4'
O O 0.0106 0.0060 'International Tables Vol C Tables 4.2.6.8 and 6.1.1.4'

loop_
_geom_angle_atom_site_label_1
_geom_angle_atom_site_label_2
_geom_angle_atom_site_label_3
_geom_angle
C2 C1 C9 102.65(10)
C2 C1 C54 112.70(11)
C9 C1 C54 111.02(11)
C2 C1 C10 108.83(10)
C9 C1 C10 109.95(11)
C54 C1 C10 111.34(11)
O1 C2 C3 126.10(12)
O1 C2 C1 125.28(12)
C3 C2 C1 108.62(11)
C4 C3 C8 121.44(12)
C4 C3 C2 128.66(12)
C8 C3 C2 109.89(11)
C5 C4 C3 117.72(13)
C5 C4 H4 121.1
C3 C4 H4 121.1
C4 C5 C6 120.94(14)
C4 C5 H5 119.5
C6 C5 H5 119.5
C7 C6 C5 121.33(14)
C7 C6 H6 119.3
C5 C6 H6 119.3
C6 C7 C8 117.96(13)
C6 C7 H7 121.0
C8 C7 H7 121.0
C7 C8 C3 120.57(13)
C7 C8 C9 129.63(13)
C3 C8 C9 109.80(11)
O2 C9 C8 126.96(13)
O2 C9 C1 124.38(13)
C8 C9 C1 108.66(11)
C11 C10 C1 111.92(11)
C11 C10 H10A 109.2
C1 C10 H10A 109.2
C11 C10 H10B 109.2
C1 C10 H10B 109.2
H10A C10 H10B 107.9
C16 C11 C12 117.37(13)
C16 C11 C10 121.74(13)
C12 C11 C10 120.67(13)
C13 C12 C11 121.14(13)
C13 C12 H12 119.4
C11 C12 H12 119.4
C12 C13 C14 121.83(13)
C12 C13 H13 119.1
C14 C13 H13 119.1
C15 C14 C13 117.01(14)
C15 C14 C17 122.37(13)
C13 C14 C17 120.56(13)
C14 C15 C16 121.33(14)
C14 C15 H15 119.3
C16 C15 H15 119.3
C11 C16 C15 121.26(14)
C11 C16 H16 119.4
C15 C16 H16 119.4
C14 C17 C18 116.19(13)
C14 C17 H17A 108.2
C18 C17 H17A 108.2
C14 C17 H17B 108.2
C18 C17 H17B 108.2
H17A C17 H17B 107.4
C19 C18 C17 127.89(15)
C19 C18 H18 116.1
C17 C18 H18 116.1
C18 C19 C20 125.81(15)
C18 C19 H19 117.1
C20 C19 H19 117.1
C19 C20 C21 114.52(12)
C19 C20 H20A 108.6
C21 C20 H20A 108.6
C19 C20 H20B 108.6
C21 C20 H20B 108.6
H20A C20 H20B 107.6
C26 C21 C22 117.28(14)
C26 C21 C20 121.40(13)
C22 C21 C20 121.32(12)
C23 C22 C21 121.34(13)
C23 C22 H22 119.3
C21 C22 H22 119.3
C22 C23 C24 121.05(14)
C22 C23 H23 119.5
C24 C23 H23 119.5
C25 C24 C23 117.30(13)
C25 C24 C27 119.53(12)
C23 C24 C27 123.14(13)
C24 C25 C26 121.36(13)
C24 C25 H25 119.3
C26 C25 H25 119.3
C21 C26 C25 121.65(14)
C21 C26 H26 119.2
C25 C26 H26 119.2
C24 C27 C28 116.77(11)
C24 C27 H27A 108.1
C28 C27 H27A 108.1
C24 C27 H27B 108.1
C28 C27 H27B 108.1
H27A C27 H27B 107.3
C29 C28 C36 102.81(10)
C29 C28 C27 110.31(11)
C36 C28 C27 114.15(11)
C29 C28 C37 111.46(10)
C36 C28 C37 109.57(10)
C27 C28 C37 108.50(10)
O4 C29 C30 125.89(12)
O4 C29 C28 125.36(12)
C30 C29 C28 108.74(11)
C35 C30 C31 121.18(12)
C35 C30 C29 109.92(11)
C31 C30 C29 128.89(13)
C32 C31 C30 117.79(13)
C32 C31 H31 121.1
C30 C31 H31 121.1
C31 C32 C33 121.09(13)
C31 C32 H32 119.5
C33 C32 H32 119.5
C34 C33 C32 121.63(13)
C34 C33 H33 119.2
C32 C33 H33 119.2
C33 C34 C35 117.25(13)
C33 C34 H34 121.4
C35 C34 H34 121.4
C30 C35 C34 120.98(12)
C30 C35 C36 109.67(11)
C34 C35 C36 129.30(12)
O3 C36 C35 126.16(12)
O3 C36 C28 125.50(11)
C35 C36 C28 108.33(11)
C38 C37 C28 114.25(10)
C38 C37 H37A 108.7
C28 C37 H37A 108.7
C38 C37 H37B 108.7
C28 C37 H37B 108.7
H37A C37 H37B 107.6
C43 C38 C39 117.95(13)
C43 C38 C37 120.33(12)
C39 C38 C37 121.65(12)
C40 C39 C38 120.66(13)
C40 C39 H39 119.7
C38 C39 H39 119.7
C41 C40 C39 121.39(13)
C41 C40 H40 119.3
C39 C40 H40 119.3
C40 C41 C42 117.94(13)
C40 C41 C44 122.12(13)
C42 C41 C44 119.91(13)
C43 C42 C41 120.75(13)
C43 C42 H42 119.6
C41 C42 H42 119.6
C42 C43 C38 121.21(13)
C42 C43 H43 119.4
C38 C43 H43 119.4
C45 C44 C41 114.04(12)
C45 C44 H44A 108.7
C41 C44 H44A 108.7
C45 C44 H44B 108.7
C41 C44 H44B 108.7
H44A C44 H44B 107.6
C46 C45 C44 126.22(13)
C46 C45 H45 116.9
C44 C45 H45 116.9
C45 C46 C47 126.22(13)
C45 C46 H46 116.9
C47 C46 H46 116.9
C46 C47 C48 113.64(11)
C46 C47 H47A 108.8
C48 C47 H47A 108.8
C46 C47 H47B 108.8
C48 C47 H47B 108.8
H47A C47 H47B 107.7
C49 C48 C53 117.57(13)
C49 C48 C47 121.53(13)
C53 C48 C47 120.89(12)
C50 C49 C48 121.03(13)
C50 C49 H49 119.5
C48 C49 H49 119.5
C49 C50 C51 121.61(13)
C49 C50 H50 119.2
C51 C50 H50 119.2
C50 C51 C52 117.39(13)
C50 C51 C54 120.47(12)
C52 C51 C54 122.14(12)
C53 C52 C51 121.08(13)
C53 C52 H52 119.5
C51 C52 H52 119.5
C52 C53 C48 121.31(13)
C52 C53 H53 119.3
C48 C53 H53 119.3
C51 C54 C1 113.64(11)
C51 C54 H54A 108.8
C1 C54 H54A 108.8
C51 C54 H54B 108.8
C1 C54 H54B 108.8
H54A C54 H54B 107.7

loop_
_geom_bond_atom_site_label_1
_geom_bond_atom_site_label_2
_geom_bond_distance
O1 C2 1.2154(14)
O2 C9 1.2142(15)
O3 C36 1.2143(14)
O4 C29 1.2121(15)
C1 C2 1.5295(18)
C1 C9 1.5340(18)
C1 C54 1.5349(18)
C1 C10 1.5503(18)
C2 C3 1.4724(18)
C3 C4 1.3813(18)
C3 C8 1.3905(17)
C4 C5 1.3798(19)
C4 H4 0.9500
C5 C6 1.391(2)
C5 H5 0.9500
C6 C7 1.376(2)
C6 H6 0.9500
C7 C8 1.3853(18)
C7 H7 0.9500
C8 C9 1.4723(19)
C10 C11 1.5070(19)
C10 H10A 0.9900
C10 H10B 0.9900
C11 C16 1.3843(19)
C11 C12 1.3908(18)
C12 C13 1.3744(19)
C12 H12 0.9500
C13 C14 1.3889(19)
C13 H13 0.9500
C14 C15 1.386(2)
C14 C17 1.503(2)
C15 C16 1.387(2)
C15 H15 0.9500
C16 H16 0.9500
C17 C18 1.507(2)
C17 H17A 0.9900
C17 H17B 0.9900
C18 C19 1.307(2)
C18 H18 0.9500
C19 C20 1.503(2)
C19 H19 0.9500
C20 C21 1.515(2)
C20 H20A 0.9900
C20 H20B 0.9900
C21 C26 1.3827(18)
C21 C22 1.3888(19)
C22 C23 1.388(2)
C22 H22 0.9500
C23 C24 1.3952(19)
C23 H23 0.9500
C24 C25 1.3839(19)
C24 C27 1.5064(19)
C25 C26 1.3840(19)
C25 H25 0.9500
C26 H26 0.9500
C27 C28 1.5439(18)
C27 H27A 0.9900
C27 H27B 0.9900
C28 C29 1.5282(18)
C28 C36 1.5293(18)
C28 C37 1.5515(18)
C29 C30 1.4755(18)
C30 C35 1.3826(18)
C30 C31 1.3914(17)
C31 C32 1.3731(19)
C31 H31 0.9500
C32 C33 1.385(2)
C32 H32 0.9500
C33 C34 1.3841(19)
C33 H33 0.9500
C34 C35 1.3912(17)
C34 H34 0.9500
C35 C36 1.4835(17)
C37 C38 1.5104(18)
C37 H37A 0.9900
C37 H37B 0.9900
C38 C43 1.3859(19)
C38 C39 1.3869(18)
C39 C40 1.3827(19)
C39 H39 0.9500
C40 C41 1.3815(18)
C40 H40 0.9500
C41 C42 1.3880(18)
C41 C44 1.5079(19)
C42 C43 1.3816(19)
C42 H42 0.9500
C43 H43 0.9500
C44 C45 1.5020(19)
C44 H44A 0.9900
C44 H44B 0.9900
C45 C46 1.3206(19)
C45 H45 0.9500
C46 C47 1.4939(19)
C46 H46 0.9500
C47 C48 1.5157(19)
C47 H47A 0.9900
C47 H47B 0.9900
C48 C49 1.3876(18)
C48 C53 1.3879(19)
C49 C50 1.3793(19)
C49 H49 0.9500
C50 C51 1.3867(18)
C50 H50 0.9500
C51 C52 1.3893(18)
C51 C54 1.5144(19)
C52 C53 1.3829(19)
C52 H52 0.9500
C53 H53 0.9500
C54 H54A 0.9900
C54 H54B 0.9900

loop_
_geom_torsion_atom_site_label_1
_geom_torsion_atom_site_label_2
_geom_torsion_atom_site_label_3
_geom_torsion_atom_site_label_4
_geom_torsion
C9 C1 C2 O1 174.32(13)
C54 C1 C2 O1 54.82(18)
C10 C1 C2 O1 -69.19(17)
C9 C1 C2 C3 -5.92(13)
C54 C1 C2 C3 -125.42(11)
C10 C1 C2 C3 110.57(12)
O1 C2 C3 C4 4.5(2)
C1 C2 C3 C4 -175.28(13)
O1 C2 C3 C8 -174.03(13)
C1 C2 C3 C8 6.22(14)
C8 C3 C4 C5 1.5(2)
C2 C3 C4 C5 -176.89(13)
C3 C4 C5 C6 0.4(2)
C4 C5 C6 C7 -1.7(2)
C5 C6 C7 C8 1.1(2)
C6 C7 C8 C3 0.7(2)
C6 C7 C8 C9 -178.94(14)
C4 C3 C8 C7 -2.0(2)
C2 C3 C8 C7 176.59(12)
C4 C3 C8 C9 177.67(12)
C2 C3 C8 C9 -3.70(15)
C7 C8 C9 O2 -0.3(2)
C3 C8 C9 O2 -179.94(13)
C7 C8 C9 C1 179.44(14)
C3 C8 C9 C1 -0.24(15)
C2 C1 C9 O2 -176.50(13)
C54 C1 C9 O2 -55.84(18)
C10 C1 C9 O2 67.81(17)
C2 C1 C9 C8 3.79(14)
C54 C1 C9 C8 124.45(12)
C10 C1 C9 C8 -111.90(12)
C2 C1 C10 C11 -51.16(15)
C9 C1 C10 C11 60.55(14)
C54 C1 C10 C11 -175.98(11)
C1 C10 C11 C16 -87.66(16)
C1 C10 C11 C12 86.84(15)
C16 C11 C12 C13 1.8(2)
C10 C11 C12 C13 -172.97(13)
C11 C12 C13 C14 0.5(2)
C12 C13 C14 C15 -2.3(2)
C12 C13 C14 C17 -179.38(13)
C13 C14 C15 C16 1.9(2)
C17 C14 C15 C16 178.96(14)
C12 C11 C16 C15 -2.1(2)
C10 C11 C16 C15 172.56(13)
C14 C15 C16 C11 0.3(2)
C15 C14 C17 C18 121.90(16)
C13 C14 C17 C18 -61.15(18)
C14 C17 C18 C19 -20.9(2)
C17 C18 C19 C20 -179.34(14)
C18 C19 C20 C21 -136.71(15)
C19 C20 C21 C26 29.92(18)
C19 C20 C21 C22 -150.34(13)
C26 C21 C22 C23 -1.14(19)
C20 C21 C22 C23 179.11(13)
C21 C22 C23 C24 0.8(2)
C22 C23 C24 C25 0.48(19)
C22 C23 C24 C27 178.63(12)
C23 C24 C25 C26 -1.33(19)
C27 C24 C25 C26 -179.55(12)
C22 C21 C26 C25 0.29(19)
C20 C21 C26 C25 -179.96(12)
C24 C25 C26 C21 1.0(2)
C25 C24 C27 C28 -90.42(15)
C23 C24 C27 C28 91.47(16)
C24 C27 C28 C29 -66.14(16)
C24 C27 C28 C36 49.01(16)
C24 C27 C28 C37 171.50(11)
C36 C28 C29 O4 -178.82(13)
C27 C28 C29 O4 -56.71(18)
C37 C28 C29 O4 63.88(17)
C36 C28 C29 C30 2.06(13)
C27 C28 C29 C30 124.17(12)
C37 C28 C29 C30 -115.24(11)
O4 C29 C30 C35 -176.51(13)
C28 C29 C30 C35 2.60(14)
O4 C29 C30 C31 2.4(2)
C28 C29 C30 C31 -178.49(13)
C35 C30 C31 C32 2.25(19)
C29 C30 C31 C32 -176.55(13)
C30 C31 C32 C33 -0.1(2)
C31 C32 C33 C34 -1.1(2)
C32 C33 C34 C35 0.2(2)
C31 C30 C35 C34 -3.20(19)
C29 C30 C35 C34 175.80(12)
C31 C30 C35 C36 174.61(12)
C29 C30 C35 C36 -6.39(14)
C33 C34 C35 C30 1.92(19)
C33 C34 C35 C36 -175.42(13)
C30 C35 C36 O3 -171.99(13)
C34 C35 C36 O3 5.6(2)
C30 C35 C36 C28 7.73(14)
C34 C35 C36 C28 -174.70(13)
C29 C28 C36 O3 174.02(13)
C27 C28 C36 O3 54.54(17)
C37 C28 C36 O3 -67.36(16)
C29 C28 C36 C35 -5.71(13)
C27 C28 C36 C35 -125.18(12)
C37 C28 C36 C35 112.92(11)
C29 C28 C37 C38 69.55(14)
C36 C28 C37 C38 -43.57(15)
C27 C28 C37 C38 -168.80(11)
C28 C37 C38 C43 87.05(15)
C28 C37 C38 C39 -89.85(15)
C43 C38 C39 C40 -1.99(19)
C37 C38 C39 C40 174.98(12)
C38 C39 C40 C41 -0.9(2)
C39 C40 C41 C42 2.7(2)
C39 C40 C41 C44 -175.06(13)
C40 C41 C42 C43 -1.6(2)
C44 C41 C42 C43 176.23(13)
C41 C42 C43 C38 -1.3(2)
C39 C38 C43 C42 3.1(2)
C37 C38 C43 C42 -173.92(12)
C40 C41 C44 C45 103.22(16)
C42 C41 C44 C45 -74.51(17)
C41 C44 C45 C46 -7.8(2)
C44 C45 C46 C47 -179.91(13)
C45 C46 C47 C48 -126.27(15)
C46 C47 C48 C49 27.97(19)
C46 C47 C48 C53 -152.58(13)
C53 C48 C49 C50 0.51(19)
C47 C48 C49 C50 179.98(13)
C48 C49 C50 C51 -1.4(2)
C49 C50 C51 C52 0.95(19)
C49 C50 C51 C54 -179.53(12)
C50 C51 C52 C53 0.33(19)
C54 C51 C52 C53 -179.18(12)
C51 C52 C53 C48 -1.2(2)
C49 C48 C53 C52 0.8(2)
C47 C48 C53 C52 -178.71(13)
C50 C51 C54 C1 -101.05(15)
C52 C51 C54 C1 78.45(15)
C2 C1 C54 C51 47.70(15)
C9 C1 C54 C51 -66.83(15)
C10 C1 C54 C51 170.32(11)

loop_
_cod_related_entry_id
_cod_related_entry_database
_cod_related_entry_code
1 ChemSpider 30659445
